data_2229503
loop_
_publ_author_name
'Fun, Hoong-Kun'
'Suwunwong, Thitipone'
'Chantrapromma, Suchada'

_publ_section_title
;
 3-(4-Bromophenyl)-5-[4-(dimethylamino)phenyl]-4,5-dihydro-1<i>H</i>-pyrazole-1-carbothioamide
;
_journal_coeditor_code RZ2558
_journal_issue 3
_journal_name_full 'Acta Crystallographica Section E'
_journal_page_first o701
_journal_page_last o702
_journal_paper_doi 10.1107/S1600536811006106
_journal_volume 67
_journal_year 2011
_chemical_formula_iupac 'C18 H19 Br N4 S'
_chemical_formula_moiety 'C18 H19 Br N4 S'
_chemical_formula_sum 'C18 H19 Br N4 S'
_chemical_formula_weight 403.34
_chemical_melting_point_gt 482
_chemical_melting_point_lt 481
_chemical_name_systematic 3-(4-Bromophenyl)-5-[4-(dimethylamino)phenyl]-4,5-dihydro-1<i>H</i>-pyrazole-1-carbothioamide
_space_group_IT_number 2
_symmetry_cell_setting triclinic
_symmetry_space_group_name_Hall '-P 1'
_symmetry_space_group_name_H-M 'P -1'
_atom_sites_solution_hydrogens geom
_atom_sites_solution_primary direct
_atom_sites_solution_secondary difmap
_audit_creation_method SHELXL-97
_cell_angle_alpha 72.1960(10)
_cell_angle_beta 80.9410(10)
_cell_angle_gamma 69.8450(10)
_cell_formula_units_Z 2
_cell_length_a 6.91530(10)
_cell_length_b 9.51220(10)
_cell_length_c 15.1545(2)
_cell_measurement_reflns_used 7823
_cell_measurement_temperature 100
_cell_measurement_theta_max 35.11
_cell_measurement_theta_min 2.37
_cell_volume 889.48(2)
_computing_cell_refinement 'SAINT (Bruker, 2005)'
_computing_data_collection 'APEX2 (Bruker, 2005)'
_computing_data_reduction 'SAINT (Bruker, 2005)'
_computing_molecular_graphics 'SHELXTL (Sheldrick, 2008)'
_computing_publication_material
;
SHELXTL (Sheldrick, 2008) and PLATON (Spek, 2009)
;
_computing_structure_refinement 'SHELXTL (Sheldrick, 2008)'
_computing_structure_solution 'SHELXTL (Sheldrick, 2008)'
_diffrn_ambient_temperature 100
_diffrn_measured_fraction_theta_full 0.989
_diffrn_measured_fraction_theta_max 0.989
_diffrn_measurement_device_type 'Bruker APEXII CCD area-detector'
_diffrn_measurement_method '\f and \w'
_diffrn_radiation_monochromator graphite
_diffrn_radiation_source 'sealed tube'
_diffrn_radiation_type MoK\a
_diffrn_radiation_wavelength 0.71073
_diffrn_reflns_av_R_equivalents 0.0232
_diffrn_reflns_av_sigmaI/netI 0.0228
_diffrn_reflns_limit_h_max 10
_diffrn_reflns_limit_h_min -11
_diffrn_reflns_limit_k_max 15
_diffrn_reflns_limit_k_min -15
_diffrn_reflns_limit_l_max 24
_diffrn_reflns_limit_l_min -24
_diffrn_reflns_number 28456
_diffrn_reflns_theta_full 35.11
_diffrn_reflns_theta_max 35.11
_diffrn_reflns_theta_min 2.37
_diffrn_standards_number 0
_exptl_absorpt_coefficient_mu 2.435
_exptl_absorpt_correction_T_max 0.5200
_exptl_absorpt_correction_T_min 0.3488
_exptl_absorpt_correction_type multi-scan
_exptl_absorpt_process_details '(SADABS; Bruker, 2005)'
_exptl_crystal_colour 'Pale yellow'
_exptl_crystal_density_diffrn 1.506
_exptl_crystal_density_method 'not measured'
_exptl_crystal_description Block
_exptl_crystal_F_000 412
_exptl_crystal_size_max 0.55
_exptl_crystal_size_mid 0.32
_exptl_crystal_size_min 0.31
_refine_diff_density_max 0.957
_refine_diff_density_min -0.504
_refine_ls_extinction_method none
_refine_ls_goodness_of_fit_ref 1.045
_refine_ls_hydrogen_treatment mixed
_refine_ls_matrix_type full
_refine_ls_number_parameters 227
_refine_ls_number_reflns 7823
_refine_ls_number_restraints 0
_refine_ls_restrained_S_all 1.045
_refine_ls_R_factor_all 0.0342
_refine_ls_R_factor_gt 0.0275
_refine_ls_shift/su_max 0.003
_refine_ls_shift/su_mean 0.001
_refine_ls_structure_factor_coef Fsqd
_refine_ls_weighting_details 'calc w=1/[\s^2^(Fo^2^)+(0.0344P)^2^+0.3232P] where P=(Fo^2^+2Fc^2^)/3'
_refine_ls_weighting_scheme calc
_refine_ls_wR_factor_gt 0.0703
_refine_ls_wR_factor_ref 0.0728
_reflns_number_gt 6784
_reflns_number_total 7823
_reflns_threshold_expression I>2\s(I)
_cod_data_source_file rz2558.cif
_cod_data_source_block I
_cod_database_code 2229503
_cod_database_fobs_code 2229503

loop_
_symmetry_equiv_pos_as_xyz
'x, y, z'
'-x, -y, -z'

loop_
_atom_site_type_symbol
_atom_site_label
_atom_site_fract_x
_atom_site_fract_y
_atom_site_fract_z
_atom_site_U_iso_or_equiv
_atom_site_adp_type
_atom_site_calc_flag
_atom_site_refinement_flags
_atom_site_occupancy
_atom_site_disorder_assembly
_atom_site_disorder_group
Br Br1 1.641401(17) -0.173962(13) 0.169443(10) 0.02713(4) Uani d . 1 . .
S S1 0.08981(4) 0.61386(3) 0.083129(18) 0.01668(5) Uani d . 1 . .
N N1 0.62104(13) 0.27982(10) 0.13070(6) 0.01465(14) Uani d . 1 . .
N N2 0.44511(13) 0.40189(10) 0.14121(6) 0.01404(14) Uani d . 1 . .
N N3 -0.0497(2) 0.25372(15) 0.52890(9) 0.0346(3) Uani d . 1 . .
N N4 0.31575(15) 0.37031(12) 0.02111(7) 0.01857(16) Uani d . 1 . .
C C1 1.02110(17) 0.05782(12) 0.12650(8) 0.01819(18) Uani d . 1 . .
H H1A 0.9213 0.0544 0.0933 0.022 Uiso calc R 1 . .
C C2 1.21950(17) -0.04510(13) 0.12460(9) 0.02047(19) Uani d . 1 . .
H H2A 1.2534 -0.1179 0.0908 0.025 Uiso calc R 1 . .
C C3 1.36736(16) -0.03752(12) 0.17431(8) 0.01850(18) Uani d . 1 . .
C C4 1.32036(16) 0.06853(12) 0.22612(8) 0.01758(18) Uani d . 1 . .
H H4A 1.4208 0.0711 0.2593 0.021 Uiso calc R 1 . .
C C5 1.12052(15) 0.17132(12) 0.22782(7) 0.01604(17) Uani d . 1 . .
H H5A 1.0873 0.2432 0.2623 0.019 Uiso calc R 1 . .
C C6 0.96924(15) 0.16730(11) 0.17801(7) 0.01418(16) Uani d . 1 . .
C C7 0.76209(15) 0.27851(11) 0.17797(7) 0.01395(15) Uani d . 1 . .
C C8 0.69425(15) 0.40713(12) 0.22566(7) 0.01553(16) Uani d . 1 . .
H H8A 0.7585 0.4870 0.1952 0.019 Uiso calc R 1 . .
H H8B 0.7266 0.3671 0.2904 0.019 Uiso calc R 1 . .
C C9 0.45956(15) 0.47007(11) 0.21552(7) 0.01428(16) Uani d . 1 . .
H H9A 0.4135 0.5839 0.1937 0.017 Uiso calc R 1 . .
C C10 0.33157(15) 0.41586(12) 0.30181(7) 0.01506(16) Uani d . 1 . .
C C11 0.40552(17) 0.27201(13) 0.36660(8) 0.01809(18) Uani d . 1 . .
H H11A 0.5411 0.2104 0.3590 0.022 Uiso calc R 1 . .
C C12 0.28225(18) 0.21843(14) 0.44205(8) 0.0221(2) Uani d . 1 . .
H H12A 0.3371 0.1226 0.4842 0.027 Uiso calc R 1 . .
C C13 0.07487(19) 0.30739(14) 0.45555(8) 0.0219(2) Uani d . 1 . .
C C14 0.00187(17) 0.45394(14) 0.39134(8) 0.01970(19) Uani d . 1 . .
H H14A -0.1332 0.5167 0.3988 0.024 Uiso calc R 1 . .
C C15 0.12813(16) 0.50602(13) 0.31725(7) 0.01712(17) Uani d . 1 . .
H H15A 0.0761 0.6039 0.2765 0.021 Uiso calc R 1 . .
C C16 -0.2680(2) 0.3366(2) 0.53468(10) 0.0324(3) Uani d . 1 . .
H H16A -0.3276 0.3493 0.4785 0.049 Uiso calc R 1 . .
H H16B -0.2880 0.4370 0.5428 0.049 Uiso calc R 1 . .
H H16C -0.3334 0.2786 0.5866 0.049 Uiso calc R 1 . .
C C17 0.0361(3) 0.1144(2) 0.60089(12) 0.0443(4) Uani d . 1 . .
H H17A 0.1564 0.1203 0.6219 0.067 Uiso calc R 1 . .
H H17B 0.0737 0.0256 0.5768 0.067 Uiso calc R 1 . .
H H17C -0.0645 0.1046 0.6519 0.067 Uiso calc R 1 . .
C C18 0.29283(15) 0.45225(12) 0.08212(7) 0.01415(16) Uani d . 1 . .
H H1N4 0.211(3) 0.386(2) -0.0067(13) 0.028(4) Uiso d . 1 . .
H H2N4 0.414(3) 0.287(2) 0.0245(12) 0.027(4) Uiso d . 1 . .

loop_
_atom_site_aniso_label
_atom_site_aniso_U_11
_atom_site_aniso_U_22
_atom_site_aniso_U_33
_atom_site_aniso_U_12
_atom_site_aniso_U_13
_atom_site_aniso_U_23
Br1 0.01316(5) 0.01906(5) 0.05023(9) -0.00079(4) -0.00226(5) -0.01560(5)
S1 0.01295(10) 0.01764(10) 0.01829(11) -0.00210(8) -0.00309(8) -0.00530(8)
N1 0.0112(3) 0.0157(3) 0.0161(4) -0.0029(3) -0.0005(3) -0.0046(3)
N2 0.0112(3) 0.0159(3) 0.0149(3) -0.0024(3) -0.0014(3) -0.0059(3)
N3 0.0276(6) 0.0347(6) 0.0316(6) -0.0095(5) 0.0114(5) -0.0020(5)
N4 0.0150(4) 0.0224(4) 0.0189(4) -0.0026(3) -0.0039(3) -0.0088(3)
C1 0.0155(4) 0.0180(4) 0.0224(5) -0.0042(3) -0.0027(3) -0.0078(4)
C2 0.0165(4) 0.0178(4) 0.0284(5) -0.0035(3) -0.0014(4) -0.0102(4)
C3 0.0125(4) 0.0140(4) 0.0282(5) -0.0032(3) -0.0008(3) -0.0060(4)
C4 0.0128(4) 0.0158(4) 0.0251(5) -0.0044(3) -0.0029(3) -0.0061(4)
C5 0.0131(4) 0.0150(4) 0.0210(4) -0.0046(3) -0.0012(3) -0.0060(3)
C6 0.0112(4) 0.0140(4) 0.0170(4) -0.0044(3) -0.0005(3) -0.0034(3)
C7 0.0120(4) 0.0142(4) 0.0153(4) -0.0043(3) -0.0001(3) -0.0035(3)
C8 0.0122(4) 0.0167(4) 0.0194(4) -0.0043(3) -0.0012(3) -0.0073(3)
C9 0.0124(4) 0.0153(4) 0.0164(4) -0.0046(3) -0.0016(3) -0.0055(3)
C10 0.0133(4) 0.0168(4) 0.0161(4) -0.0038(3) -0.0011(3) -0.0068(3)
C11 0.0154(4) 0.0189(4) 0.0185(4) -0.0033(3) 0.0000(3) -0.0059(3)
C12 0.0207(5) 0.0216(5) 0.0194(5) -0.0046(4) 0.0007(4) -0.0023(4)
C13 0.0208(5) 0.0256(5) 0.0199(5) -0.0086(4) 0.0040(4) -0.0078(4)
C14 0.0147(4) 0.0244(5) 0.0204(5) -0.0041(4) 0.0008(3) -0.0100(4)
C15 0.0142(4) 0.0195(4) 0.0173(4) -0.0027(3) -0.0017(3) -0.0072(3)
C16 0.0234(6) 0.0522(9) 0.0273(6) -0.0184(6) 0.0087(5) -0.0162(6)
C17 0.0419(9) 0.0417(8) 0.0351(8) -0.0142(7) 0.0126(7) 0.0035(6)
C18 0.0124(4) 0.0167(4) 0.0131(4) -0.0051(3) -0.0005(3) -0.0032(3)

loop_
_atom_type_symbol
_atom_type_description
_atom_type_scat_dispersion_real
_atom_type_scat_dispersion_imag
_atom_type_scat_source
C C 0.0033 0.0016 'International Tables Vol C Tables 4.2.6.8 and 6.1.1.4'
H H 0.0000 0.0000 'International Tables Vol C Tables 4.2.6.8 and 6.1.1.4'
N N 0.0061 0.0033 'International Tables Vol C Tables 4.2.6.8 and 6.1.1.4'
S S 0.1246 0.1234 'International Tables Vol C Tables 4.2.6.8 and 6.1.1.4'
Br Br -0.2901 2.4595 'International Tables Vol C Tables 4.2.6.8 and 6.1.1.4'

loop_
_geom_angle_atom_site_label_1
_geom_angle_atom_site_label_2
_geom_angle_atom_site_label_3
_geom_angle_site_symmetry_1
_geom_angle_site_symmetry_3
_geom_angle
_geom_angle_publ_flag
C7 N1 N2 . . 107.84(8) ?
C18 N2 N1 . . 119.42(8) ?
C18 N2 C9 . . 127.78(8) ?
N1 N2 C9 . . 112.61(8) ?
C13 N3 C17 . . 120.35(12) ?
C13 N3 C16 . . 120.36(12) ?
C17 N3 C16 . . 119.29(12) ?
C18 N4 H1N4 . . 117.0(13) ?
C18 N4 H2N4 . . 120.0(12) ?
H1N4 N4 H2N4 . . 119.5(17) ?
C2 C1 C6 . . 120.68(10) ?
C2 C1 H1A . . 119.7 ?
C6 C1 H1A . . 119.7 ?
C1 C2 C3 . . 118.82(10) ?
C1 C2 H2A . . 120.6 ?
C3 C2 H2A . . 120.6 ?
C4 C3 C2 . . 121.77(10) ?
C4 C3 Br1 . . 119.03(8) ?
C2 C3 Br1 . . 119.19(8) ?
C3 C4 C5 . . 119.05(10) ?
C3 C4 H4A . . 120.5 ?
C5 C4 H4A . . 120.5 ?
C4 C5 C6 . . 120.47(10) ?
C4 C5 H5A . . 119.8 ?
C6 C5 H5A . . 119.8 ?
C5 C6 C1 . . 119.21(9) ?
C5 C6 C7 . . 120.05(9) ?
C1 C6 C7 . . 120.72(9) ?
N1 C7 C6 . . 121.29(9) ?
N1 C7 C8 . . 113.61(8) ?
C6 C7 C8 . . 124.98(9) ?
C7 C8 C9 . . 102.52(8) ?
C7 C8 H8A . . 111.3 ?
C9 C8 H8A . . 111.3 ?
C7 C8 H8B . . 111.3 ?
C9 C8 H8B . . 111.3 ?
H8A C8 H8B . . 109.2 ?
N2 C9 C10 . . 110.17(8) ?
N2 C9 C8 . . 100.12(8) ?
C10 C9 C8 . . 114.94(8) ?
N2 C9 H9A . . 110.4 ?
C10 C9 H9A . . 110.4 ?
C8 C9 H9A . . 110.4 ?
C11 C10 C15 . . 117.01(10) ?
C11 C10 C9 . . 122.25(9) ?
C15 C10 C9 . . 120.66(9) ?
C12 C11 C10 . . 121.88(10) ?
C12 C11 H11A . . 119.1 ?
C10 C11 H11A . . 119.1 ?
C11 C12 C13 . . 120.90(10) ?
C11 C12 H12A . . 119.6 ?
C13 C12 H12A . . 119.6 ?
N3 C13 C14 . . 121.54(11) ?
N3 C13 C12 . . 121.30(11) ?
C14 C13 C12 . . 117.15(10) ?
C15 C14 C13 . . 121.01(10) ?
C15 C14 H14A . . 119.5 ?
C13 C14 H14A . . 119.5 ?
C14 C15 C10 . . 122.00(10) ?
C14 C15 H15A . . 119.0 ?
C10 C15 H15A . . 119.0 ?
N3 C16 H16A . . 109.5 ?
N3 C16 H16B . . 109.5 ?
H16A C16 H16B . . 109.5 ?
N3 C16 H16C . . 109.5 ?
H16A C16 H16C . . 109.5 ?
H16B C16 H16C . . 109.5 ?
N3 C17 H17A . . 109.5 ?
N3 C17 H17B . . 109.5 ?
H17A C17 H17B . . 109.5 ?
N3 C17 H17C . . 109.5 ?
H17A C17 H17C . . 109.5 ?
H17B C17 H17C . . 109.5 ?
N4 C18 N2 . . 116.40(9) ?
N4 C18 S1 . . 122.21(8) ?
N2 C18 S1 . . 121.35(8) ?

loop_
_geom_bond_atom_site_label_1
_geom_bond_atom_site_label_2
_geom_bond_site_symmetry_2
_geom_bond_distance
_geom_bond_publ_flag
Br1 C3 . 1.8976(10) ?
S1 C18 . 1.6896(10) ?
N1 C7 . 1.2927(13) ?
N1 N2 . 1.3901(12) ?
N2 C18 . 1.3518(13) ?
N2 C9 . 1.4917(13) ?
N3 C13 . 1.3759(16) ?
N3 C17 . 1.441(2) ?
N3 C16 . 1.4450(19) ?
N4 C18 . 1.3404(14) ?
N4 H1N4 . 0.842(19) ?
N4 H2N4 . 0.841(19) ?
C1 C2 . 1.3859(15) ?
C1 C6 . 1.4049(15) ?
C1 H1A . 0.9300 ?
C2 C3 . 1.3945(16) ?
C2 H2A . 0.9300 ?
C3 C4 . 1.3848(15) ?
C4 C5 . 1.3926(14) ?
C4 H4A . 0.9300 ?
C5 C6 . 1.3999(14) ?
C5 H5A . 0.9300 ?
C6 C7 . 1.4583(14) ?
C7 C8 . 1.5091(14) ?
C8 C9 . 1.5391(14) ?
C8 H8A . 0.9700 ?
C8 H8B . 0.9700 ?
C9 C10 . 1.5155(14) ?
C9 H9A . 0.9800 ?
C10 C11 . 1.3972(15) ?
C10 C15 . 1.3990(14) ?
C11 C12 . 1.3893(16) ?
C11 H11A . 0.9300 ?
C12 C13 . 1.4113(17) ?
C12 H12A . 0.9300 ?
C13 C14 . 1.4090(17) ?
C14 C15 . 1.3848(16) ?
C14 H14A . 0.9300 ?
C15 H15A . 0.9300 ?
C16 H16A . 0.9600 ?
C16 H16B . 0.9600 ?
C16 H16C . 0.9600 ?
C17 H17A . 0.9600 ?
C17 H17B . 0.9600 ?
C17 H17C . 0.9600 ?

loop_
_geom_hbond_atom_site_label_D
_geom_hbond_atom_site_label_H
_geom_hbond_atom_site_label_A
_geom_hbond_site_symmetry_A
_geom_hbond_distance_DH
_geom_hbond_distance_HA
_geom_hbond_distance_DA
_geom_hbond_angle_DHA
_geom_hbond_publ_flag
N4 H1N4 S1 2_565 0.84(2) 2.54(2) 3.3679(11) 170.8(17) y
C5 H5A Cg2 1_655 0.93 2.72 3.5462(12) 149 y
C16 H16B Cg2 2_566 0.96 2.71 3.6676(18) 154 y
C17 H17C Cg1 2_656 0.96 2.74 3.5990(19) 149 y

loop_
_geom_torsion_atom_site_label_1
_geom_torsion_atom_site_label_2
_geom_torsion_atom_site_label_3
_geom_torsion_atom_site_label_4
_geom_torsion_site_symmetry_1
_geom_torsion_site_symmetry_2
_geom_torsion_site_symmetry_3
_geom_torsion_site_symmetry_4
_geom_torsion
_geom_torsion_publ_flag
C7 N1 N2 C18 . . . . 164.20(9) ?
C7 N1 N2 C9 . . . . -11.12(11) ?
C6 C1 C2 C3 . . . . -0.38(17) ?
C1 C2 C3 C4 . . . . 0.78(18) ?
C1 C2 C3 Br1 . . . . -178.27(9) ?
C2 C3 C4 C5 . . . . -0.65(17) ?
Br1 C3 C4 C5 . . . . 178.40(8) ?
C3 C4 C5 C6 . . . . 0.12(16) ?
C4 C5 C6 C1 . . . . 0.25(16) ?
C4 C5 C6 C7 . . . . -178.15(10) ?
C2 C1 C6 C5 . . . . -0.12(16) ?
C2 C1 C6 C7 . . . . 178.27(10) ?
N2 N1 C7 C6 . . . . -177.42(9) ?
N2 N1 C7 C8 . . . . -1.24(11) ?
C5 C6 C7 N1 . . . . 178.25(10) ?
C1 C6 C7 N1 . . . . -0.12(15) ?
C5 C6 C7 C8 . . . . 2.53(15) ?
C1 C6 C7 C8 . . . . -175.85(10) ?
N1 C7 C8 C9 . . . . 12.11(11) ?
C6 C7 C8 C9 . . . . -171.88(9) ?
C18 N2 C9 C10 . . . . 81.36(12) ?
N1 N2 C9 C10 . . . . -103.80(9) ?
C18 N2 C9 C8 . . . . -157.18(10) ?
N1 N2 C9 C8 . . . . 17.65(10) ?
C7 C8 C9 N2 . . . . -16.35(9) ?
C7 C8 C9 C10 . . . . 101.64(9) ?
N2 C9 C10 C11 . . . . 82.45(11) ?
C8 C9 C10 C11 . . . . -29.71(13) ?
N2 C9 C10 C15 . . . . -94.19(11) ?
C8 C9 C10 C15 . . . . 153.64(9) ?
C15 C10 C11 C12 . . . . 1.39(16) ?
C9 C10 C11 C12 . . . . -175.37(10) ?
C10 C11 C12 C13 . . . . 0.81(18) ?
C17 N3 C13 C14 . . . . -170.94(15) ?
C16 N3 C13 C14 . . . . 8.9(2) ?
C17 N3 C13 C12 . . . . 8.4(2) ?
C16 N3 C13 C12 . . . . -171.79(13) ?
C11 C12 C13 N3 . . . . 178.51(13) ?
C11 C12 C13 C14 . . . . -2.16(18) ?
N3 C13 C14 C15 . . . . -179.34(12) ?
C12 C13 C14 C15 . . . . 1.33(17) ?
C13 C14 C15 C10 . . . . 0.88(17) ?
C11 C10 C15 C14 . . . . -2.23(16) ?
C9 C10 C15 C14 . . . . 174.59(10) ?
N1 N2 C18 N4 . . . . 5.51(14) ?
C9 N2 C18 N4 . . . . -179.96(9) ?
N1 N2 C18 S1 . . . . -172.28(7) ?
C9 N2 C18 S1 . . . . 2.25(15) ?

loop_
_cod_related_entry_id
_cod_related_entry_database
_cod_related_entry_code
1 ChemSpider 28612173
